data_4073809
loop_
_publ_author_name
'Moulton, Benjamin E.'
'Duhme-Klair, Anne K.'
'Fairlamb, Ian J. S.'
'Lynam, Jason M.'
'Whitwood, Adrian C.'

_publ_section_title
;
 A Rationale for the Linear Correlation of Aryl Substituent Effects in
 Iron(0) Tricarbonyl Complexes Containing \a,\b-Unsaturated Enone
 (Chalcone) Ligands
;
_journal_issue 25
_journal_name_full Organometallics
_journal_page_first 6354
_journal_paper_doi 10.1021/om7006425
_journal_volume 26
_journal_year 2007
_chemical_formula_moiety 'C16 H11 F3 O'
_chemical_formula_sum 'C16 H11 F3 O'
_chemical_formula_weight 276.25
_chemical_name_systematic
; 
 ? 
;
_space_group_IT_number 2
_symmetry_cell_setting triclinic
_symmetry_space_group_name_Hall '-P 1'
_symmetry_space_group_name_H-M 'P -1'
_atom_sites_solution_hydrogens geom
_atom_sites_solution_primary direct
_atom_sites_solution_secondary difmap
_audit_creation_method SHELXL-97
_cell_angle_alpha 95.448(2)
_cell_angle_beta 94.829(2)
_cell_angle_gamma 92.512(2)
_cell_formula_units_Z 2
_cell_length_a 5.8276(6)
_cell_length_b 7.3421(8)
_cell_length_c 14.8654(15)
_cell_measurement_reflns_used 4302
_cell_measurement_temperature 100(2)
_cell_measurement_theta_max 30.00
_cell_measurement_theta_min 2.76
_cell_volume 630.06(11)
_computing_cell_refinement 'Bruker SMART'
_computing_data_collection 'Bruker SMART'
_computing_data_reduction 'Bruker SAINT'
_computing_molecular_graphics 'Bruker SHELXTL'
_computing_publication_material 'Bruker SHELXTL'
_computing_structure_refinement 'SHELXL-97 (Sheldrick, 1997)'
_computing_structure_solution 'SHELXS-97 (Sheldrick, 1990)'
_diffrn_ambient_temperature 100(2)
_diffrn_measured_fraction_theta_full 0.947
_diffrn_measured_fraction_theta_max 0.947
_diffrn_measurement_device_type 'CCD area detector'
_diffrn_measurement_method 'phi and omega scans'
_diffrn_radiation_monochromator graphite
_diffrn_radiation_source 'fine-focus sealed tube'
_diffrn_radiation_type MoK\a
_diffrn_radiation_wavelength 0.71073
_diffrn_reflns_av_R_equivalents 0.0122
_diffrn_reflns_av_sigmaI/netI 0.0183
_diffrn_reflns_limit_h_max 8
_diffrn_reflns_limit_h_min -8
_diffrn_reflns_limit_k_max 10
_diffrn_reflns_limit_k_min -10
_diffrn_reflns_limit_l_max 20
_diffrn_reflns_limit_l_min -20
_diffrn_reflns_number 6945
_diffrn_reflns_theta_full 30.02
_diffrn_reflns_theta_max 30.02
_diffrn_reflns_theta_min 2.76
_exptl_absorpt_coefficient_mu 0.120
_exptl_absorpt_correction_T_max 0.980
_exptl_absorpt_correction_T_min 0.815
_exptl_absorpt_correction_type multi-scan
_exptl_absorpt_process_details 'SADABS v2.03; (Sheldrick)'
_exptl_crystal_colour yellow
_exptl_crystal_density_diffrn 1.456
_exptl_crystal_density_meas 0
_exptl_crystal_density_method 'not measured'
_exptl_crystal_description block
_exptl_crystal_F_000 284
_exptl_crystal_size_max 0.29
_exptl_crystal_size_mid 0.22
_exptl_crystal_size_min 0.18
_refine_diff_density_max 0.551
_refine_diff_density_min -0.337
_refine_diff_density_rms 0.063
_refine_ls_extinction_method none
_refine_ls_goodness_of_fit_ref 1.019
_refine_ls_hydrogen_treatment mixed
_refine_ls_matrix_type full
_refine_ls_number_parameters 225
_refine_ls_number_reflns 3478
_refine_ls_number_restraints 0
_refine_ls_restrained_S_all 1.019
_refine_ls_R_factor_all 0.0495
_refine_ls_R_factor_gt 0.0451
_refine_ls_shift/su_max 0.000
_refine_ls_shift/su_mean 0.000
_refine_ls_structure_factor_coef Fsqd
_refine_ls_weighting_details 'calc w=1/[\s^2^(Fo^2^)+(0.0755P)^2^+0.2490P] where P=(Fo^2^+2Fc^2^)/3'
_refine_ls_weighting_scheme calc
_refine_ls_wR_factor_gt 0.1225
_refine_ls_wR_factor_ref 0.1262
_reflns_number_gt 3134
_reflns_number_total 3478
_reflns_threshold_expression >2sigma(I)
_cod_data_source_file om7006425-file001.cif
_cod_data_source_block 1i
_cod_depositor_comments
;
The following automatic conversions were performed:

'_symmetry_cell_setting' value 'Triclinic' changed to 'triclinic'
according to /home/saulius/struct/CIF-dictionaries/cif_core.dic
dictionary named 'cif_core.dic' version 2.4.1 from 2010-06-29.

Automatic conversion script
Id: cif_fix_values 1715 2011-07-08 13:25:40Z adriana 
;
_cod_original_sg_symbol_H-M P-1
_cod_database_code 4073809

loop_
_symmetry_equiv_pos_as_xyz
'x, y, z'
'-x, -y, -z'

loop_
_atom_site_label
_atom_site_type_symbol
_atom_site_fract_x
_atom_site_fract_y
_atom_site_fract_z
_atom_site_U_iso_or_equiv
_atom_site_adp_type
_atom_site_occupancy
_atom_site_symmetry_multiplicity
_atom_site_calc_flag
C1 C -0.01916(19) 0.77381(15) -0.04267(7) 0.0167(2) Uani 1 1 d
C2 C 0.17560(19) 0.73965(15) 0.02392(7) 0.0179(2) Uani 1 1 d
C3 C 0.14067(19) 0.73862(14) 0.11177(7) 0.0163(2) Uani 1 1 d
C4 C 0.30745(18) 0.69682(14) 0.18541(7) 0.0149(2) Uani 1 1 d
C5 C 0.25092(18) 0.73232(14) 0.27487(7) 0.0158(2) Uani 1 1 d
C6 C 0.40129(19) 0.69038(15) 0.34691(7) 0.0166(2) Uani 1 1 d
C7 C 0.60858(19) 0.61047(15) 0.33165(8) 0.0188(2) Uani 1 1 d
C8 C 0.66550(19) 0.57466(15) 0.24260(8) 0.0184(2) Uani 1 1 d
C9 C 0.51865(19) 0.61845(15) 0.17015(7) 0.0168(2) Uani 1 1 d
C10 C 0.03430(18) 0.80745(14) -0.13654(7) 0.0150(2) Uani 1 1 d
C11 C -0.14077(19) 0.76747(15) -0.20716(7) 0.0171(2) Uani 1 1 d
C12 C -0.1001(2) 0.79625(16) -0.29551(8) 0.0199(2) Uani 1 1 d
C13 C 0.1142(2) 0.86915(16) -0.31391(8) 0.0206(2) Uani 1 1 d
C14 C 0.2871(2) 0.91211(15) -0.24393(8) 0.0192(2) Uani 1 1 d
C15 C 0.24943(19) 0.87932(15) -0.15527(7) 0.0172(2) Uani 1 1 d
C16 C 0.3301(2) 0.72765(17) 0.44137(8) 0.0213(2) Uani 1 1 d
F1 F 0.50396(15) 0.72184(14) 0.50547(5) 0.0372(2) Uani 1 1 d
F2 F 0.2420(2) 0.89220(13) 0.45507(6) 0.0440(3) Uani 1 1 d
F3 F 0.16742(16) 0.60545(14) 0.45976(6) 0.0395(2) Uani 1 1 d
H2 H 0.326(3) 0.723(2) 0.0020(12) 0.031(4) Uiso 1 1 d
H3 H -0.009(3) 0.768(2) 0.1293(12) 0.027(4) Uiso 1 1 d
H5 H 0.107(3) 0.786(2) 0.2860(10) 0.017(3) Uiso 1 1 d
H7 H 0.710(3) 0.580(2) 0.3834(12) 0.030(4) Uiso 1 1 d
H8 H 0.804(3) 0.517(2) 0.2324(11) 0.023(4) Uiso 1 1 d
H9 H 0.562(3) 0.592(2) 0.1098(11) 0.024(4) Uiso 1 1 d
H11 H -0.289(3) 0.716(2) -0.1939(11) 0.020(4) Uiso 1 1 d
H12 H -0.224(3) 0.762(2) -0.3453(12) 0.031(4) Uiso 1 1 d
H13 H 0.144(3) 0.890(3) -0.3759(13) 0.032(4) Uiso 1 1 d
H14 H 0.435(3) 0.964(2) -0.2560(11) 0.022(4) Uiso 1 1 d
H15 H 0.371(3) 0.912(3) -0.1068(12) 0.033(4) Uiso 1 1 d
O1 O -0.21908(15) 0.77141(13) -0.02232(6) 0.0243(2) Uani 1 1 d

loop_
_atom_site_aniso_label
_atom_site_aniso_U_11
_atom_site_aniso_U_22
_atom_site_aniso_U_33
_atom_site_aniso_U_23
_atom_site_aniso_U_13
_atom_site_aniso_U_12
C1 0.0177(5) 0.0177(5) 0.0149(5) 0.0019(4) 0.0011(4) 0.0026(4)
C2 0.0167(5) 0.0209(5) 0.0165(5) 0.0029(4) 0.0009(4) 0.0037(4)
C3 0.0166(5) 0.0161(5) 0.0163(5) 0.0022(4) 0.0006(4) 0.0020(4)
C4 0.0159(5) 0.0134(4) 0.0156(5) 0.0026(3) 0.0009(4) 0.0004(3)
C5 0.0162(5) 0.0154(5) 0.0159(5) 0.0023(3) 0.0019(4) 0.0010(4)
C6 0.0187(5) 0.0163(5) 0.0148(5) 0.0023(4) 0.0014(4) -0.0010(4)
C7 0.0178(5) 0.0182(5) 0.0203(5) 0.0047(4) -0.0019(4) 0.0008(4)
C8 0.0158(5) 0.0166(5) 0.0230(5) 0.0031(4) 0.0010(4) 0.0021(4)
C9 0.0171(5) 0.0165(5) 0.0171(5) 0.0018(4) 0.0024(4) 0.0011(4)
C10 0.0161(5) 0.0149(4) 0.0141(4) 0.0015(3) 0.0008(3) 0.0031(3)
C11 0.0161(5) 0.0163(5) 0.0186(5) 0.0026(4) -0.0008(4) 0.0013(4)
C12 0.0222(5) 0.0205(5) 0.0163(5) 0.0017(4) -0.0032(4) 0.0031(4)
C13 0.0260(6) 0.0205(5) 0.0167(5) 0.0041(4) 0.0040(4) 0.0056(4)
C14 0.0190(5) 0.0184(5) 0.0213(5) 0.0040(4) 0.0050(4) 0.0016(4)
C15 0.0165(5) 0.0177(5) 0.0169(5) 0.0009(4) -0.0001(4) 0.0011(4)
C16 0.0250(6) 0.0241(5) 0.0151(5) 0.0037(4) 0.0002(4) 0.0020(4)
F1 0.0329(5) 0.0605(6) 0.0165(4) 0.0015(3) -0.0056(3) 0.0042(4)
F2 0.0782(7) 0.0375(5) 0.0206(4) 0.0048(3) 0.0131(4) 0.0295(5)
F3 0.0434(5) 0.0511(6) 0.0238(4) 0.0044(4) 0.0115(4) -0.0166(4)
O1 0.0174(4) 0.0361(5) 0.0206(4) 0.0069(3) 0.0034(3) 0.0037(3)

loop_
_atom_type_symbol
_atom_type_description
_atom_type_scat_dispersion_real
_atom_type_scat_dispersion_imag
_atom_type_scat_source
C C 0.0033 0.0016 'International Tables Vol C Tables 4.2.6.8 and 6.1.1.4'
H H 0.0000 0.0000 'International Tables Vol C Tables 4.2.6.8 and 6.1.1.4'
O O 0.0106 0.0060 'International Tables Vol C Tables 4.2.6.8 and 6.1.1.4'
F F 0.0171 0.0103 'International Tables Vol C Tables 4.2.6.8 and 6.1.1.4'

loop_
_geom_angle_atom_site_label_1
_geom_angle_atom_site_label_2
_geom_angle_atom_site_label_3
_geom_angle
O1 C1 C2 121.45(10)
O1 C1 C10 120.45(10)
C2 C1 C10 118.08(9)
C3 C2 C1 119.65(10)
C3 C2 H2 122.2(11)
C1 C2 H2 118.1(11)
C2 C3 C4 127.05(10)
C2 C3 H3 117.4(10)
C4 C3 H3 115.6(10)
C5 C4 C9 118.66(10)
C5 C4 C3 118.32(9)
C9 C4 C3 123.01(10)
C6 C5 C4 120.35(10)
C6 C5 H5 120.4(9)
C4 C5 H5 119.3(9)
C5 C6 C7 120.93(10)
C5 C6 C16 118.17(10)
C7 C6 C16 120.87(10)
C6 C7 C8 118.92(10)
C6 C7 H7 119.3(10)
C8 C7 H7 121.7(10)
C9 C8 C7 120.74(10)
C9 C8 H8 120.5(10)
C7 C8 H8 118.7(10)
C8 C9 C4 120.39(10)
C8 C9 H9 118.8(10)
C4 C9 H9 120.8(10)
C15 C10 C11 119.67(10)
C15 C10 C1 122.36(9)
C11 C10 C1 117.97(10)
C12 C11 C10 120.24(10)
C12 C11 H11 120.4(9)
C10 C11 H11 119.3(9)
C11 C12 C13 119.96(10)
C11 C12 H12 119.2(10)
C13 C12 H12 120.8(10)
C14 C13 C12 120.04(10)
C14 C13 H13 119.5(11)
C12 C13 H13 120.5(11)
C13 C14 C15 120.35(10)
C13 C14 H14 120.5(10)
C15 C14 H14 119.1(10)
C14 C15 C10 119.71(10)
C14 C15 H15 119.5(11)
C10 C15 H15 120.7(11)
F1 C16 F2 106.81(10)
F1 C16 F3 105.85(10)
F2 C16 F3 106.12(11)
F1 C16 C6 113.10(10)
F2 C16 C6 112.21(9)
F3 C16 C6 112.23(10)

loop_
_geom_bond_atom_site_label_1
_geom_bond_atom_site_label_2
_geom_bond_distance
C1 O1 1.2279(14)
C1 C2 1.4879(15)
C1 C10 1.4956(15)
C2 C3 1.3392(15)
C2 H2 0.968(18)
C3 C4 1.4656(14)
C3 H3 0.958(18)
C4 C5 1.4002(14)
C4 C9 1.4077(15)
C5 C6 1.3920(15)
C5 H5 0.962(15)
C6 C7 1.3921(16)
C6 C16 1.5014(15)
C7 C8 1.3953(16)
C7 H7 0.978(18)
C8 C9 1.3894(15)
C8 H8 0.946(17)
C9 H9 0.957(17)
C10 C15 1.3987(15)
C10 C11 1.4015(15)
C11 C12 1.3880(16)
C11 H11 0.971(16)
C12 C13 1.3953(17)
C12 H12 0.997(18)
C13 C14 1.3893(16)
C13 H13 0.976(19)
C14 C15 1.3955(15)
C14 H14 0.966(16)
C15 H15 0.971(18)
C16 F1 1.3363(13)
C16 F2 1.3379(15)
C16 F3 1.3393(15)

loop_
_geom_torsion_atom_site_label_1
_geom_torsion_atom_site_label_2
_geom_torsion_atom_site_label_3
_geom_torsion_atom_site_label_4
_geom_torsion
O1 C1 C2 C3 -12.13(17)
C10 C1 C2 C3 169.20(10)
C1 C2 C3 C4 176.06(10)
C2 C3 C4 C5 169.59(11)
C2 C3 C4 C9 -12.09(18)
C9 C4 C5 C6 -0.08(16)
C3 C4 C5 C6 178.32(9)
C4 C5 C6 C7 -0.85(16)
C4 C5 C6 C16 -178.76(9)
C5 C6 C7 C8 0.76(16)
C16 C6 C7 C8 178.62(10)
C6 C7 C8 C9 0.25(17)
C7 C8 C9 C4 -1.17(17)
C5 C4 C9 C8 1.08(16)
C3 C4 C9 C8 -177.24(10)
O1 C1 C10 C15 155.19(11)
C2 C1 C10 C15 -26.12(15)
O1 C1 C10 C11 -23.76(16)
C2 C1 C10 C11 154.93(10)
C15 C10 C11 C12 1.01(16)
C1 C10 C11 C12 179.99(9)
C10 C11 C12 C13 -1.46(17)
C11 C12 C13 C14 0.31(17)
C12 C13 C14 C15 1.30(17)
C13 C14 C15 C10 -1.74(16)
C11 C10 C15 C14 0.58(16)
C1 C10 C15 C14 -178.35(10)
C5 C6 C16 F1 -165.90(10)
C7 C6 C16 F1 16.19(16)
C5 C6 C16 F2 -44.98(15)
C7 C6 C16 F2 137.11(12)
C5 C6 C16 F3 74.42(14)
C7 C6 C16 F3 -103.49(13)

loop_
_cod_related_entry_id
_cod_related_entry_database
_cod_related_entry_code
1 ChemSpider 4801325
